data_7122016
loop_
_publ_author_name
'Lv, Fan'
'Yu, Yang'
'Hao, Erhong'
'Yu, Changjiang'
'Wang, Hua'
'Jiao, Lijuan'
'Boens, No\"el'

_publ_section_title
;
 Copper-catalyzed \a-benzylation of BODIPYs via radical-triggered
 oxidative cross-coupling of two C-H bonds.
;
_journal_issue 65
_journal_name_full 'Chemical communications (Cambridge, England)'
_journal_page_first 9059
_journal_page_last 9062
_journal_paper_doi 10.1039/c8cc04679d
_journal_volume 54
_journal_year 2018
_chemical_formula_sum 'C20 H21 B F2 N2'
_chemical_formula_weight 338.20
_space_group_IT_number 14
_space_group_name_Hall '-P 2ybc'
_space_group_name_H-M_alt 'P 1 21/c 1'
_symmetry_cell_setting monoclinic
_symmetry_space_group_name_Hall '-P 2ybc'
_symmetry_space_group_name_H-M 'P 1 21/c 1'
_atom_sites_solution_hydrogens geom
_atom_sites_solution_primary direct
_atom_sites_solution_secondary difmap
_audit_creation_method SHELXL-97
_audit_update_record
;
2017-11-30 deposited with the CCDC.
2018-07-23 downloaded from the CCDC.
;
_cell_angle_alpha 90.00
_cell_angle_beta 102.8100(10)
_cell_angle_gamma 90.00
_cell_formula_units_Z 4
_cell_length_a 11.5066(11)
_cell_length_b 11.9871(12)
_cell_length_c 13.3556(13)
_cell_measurement_reflns_used 6570
_cell_measurement_temperature 293(2)
_cell_measurement_theta_max 27.44
_cell_measurement_theta_min 2.31
_cell_volume 1796.3(3)
_computing_cell_refinement 'Bruker SMART'
_computing_data_collection 'Bruker SMART'
_computing_data_reduction 'Bruker SMART'
_computing_molecular_graphics 'Bruker SHELXTL'
_computing_publication_material 'Bruker SHELXTL'
_computing_structure_refinement 'SHELXL-97 (Sheldrick, 1997)'
_computing_structure_solution 'SHELXS-97 (Sheldrick, 1990)'
_diffrn_ambient_temperature 293(2)
_diffrn_measured_fraction_theta_full 0.995
_diffrn_measured_fraction_theta_max 0.995
_diffrn_measurement_device_type 'CCD area detector'
_diffrn_measurement_method 'phi and omega scans'
_diffrn_radiation_monochromator graphite
_diffrn_radiation_source 'fine-focus sealed tube'
_diffrn_radiation_type MoK\a
_diffrn_radiation_wavelength 0.71073
_diffrn_reflns_av_R_equivalents 0.0224
_diffrn_reflns_av_sigmaI/netI 0.0194
_diffrn_reflns_limit_h_max 15
_diffrn_reflns_limit_h_min -14
_diffrn_reflns_limit_k_max 15
_diffrn_reflns_limit_k_min -15
_diffrn_reflns_limit_l_max 17
_diffrn_reflns_limit_l_min -17
_diffrn_reflns_number 15237
_diffrn_reflns_theta_full 27.65
_diffrn_reflns_theta_max 27.65
_diffrn_reflns_theta_min 1.81
_exptl_absorpt_coefficient_mu 0.087
_exptl_absorpt_correction_T_max 0.9887
_exptl_absorpt_correction_T_min 0.9862
_exptl_absorpt_correction_type multi-scan
_exptl_crystal_colour colorless
_exptl_crystal_density_diffrn 1.251
_exptl_crystal_density_method 'not measured'
_exptl_crystal_description block
_exptl_crystal_F_000 712
_exptl_crystal_size_max 0.16
_exptl_crystal_size_mid 0.15
_exptl_crystal_size_min 0.13
_refine_diff_density_max 0.234
_refine_diff_density_min -0.226
_refine_diff_density_rms 0.051
_refine_ls_extinction_method none
_refine_ls_goodness_of_fit_ref 1.031
_refine_ls_hydrogen_treatment mixed
_refine_ls_matrix_type full
_refine_ls_number_parameters 229
_refine_ls_number_reflns 4163
_refine_ls_number_restraints 48
_refine_ls_restrained_S_all 1.046
_refine_ls_R_factor_all 0.0687
_refine_ls_R_factor_gt 0.0501
_refine_ls_shift/su_max 0.097
_refine_ls_shift/su_mean 0.002
_refine_ls_structure_factor_coef Fsqd
_refine_ls_weighting_details 'calc w=1/[\s^2^(Fo^2^)+(0.0902P)^2^+0.2749P] where P=(Fo^2^+2Fc^2^)/3'
_refine_ls_weighting_scheme calc
_refine_ls_wR_factor_gt 0.1465
_refine_ls_wR_factor_ref 0.1665
_reflns_number_gt 2997
_reflns_number_total 4163
_reflns_threshold_expression >2sigma(I)
_cod_data_source_file c8cc04679d2.cif
_cod_data_source_block 150313b_0m
_cod_depositor_comments
;
The following automatic conversions were performed:

'_symmetry_cell_setting' value 'Monoclinic' changed to 'monoclinic'
according to
/home/data/users/saulius/crontab/automatic-downloads/rss-feeds/RSC/lib/dictionaries/cif_core.dic
dictionary named 'cif_core.dic' version 2.4.2 from 2011-04-26.

Automatic conversion script
Id: cif_fix_values 4973 2017-02-22 13:04:09Z antanas 

 Adding full bibliography for 7122015--7122017.cif.
;
_cod_original_sg_symbol_H-M P2(1)/c
_cod_database_code 7122016

loop_
_symmetry_equiv_pos_as_xyz
'x, y, z'
'-x, y+1/2, -z+1/2'
'-x, -y, -z'
'x, -y-1/2, z-1/2'

loop_
_atom_site_label
_atom_site_type_symbol
_atom_site_fract_x
_atom_site_fract_y
_atom_site_fract_z
_atom_site_U_iso_or_equiv
_atom_site_adp_type
_atom_site_occupancy
_atom_site_symmetry_multiplicity
_atom_site_calc_flag
_atom_site_refinement_flags
B1 B 0.85026(16) 0.14395(15) 0.06513(14) 0.0535(4) Uani 1 1 d .
C1 C 0.99920(16) 0.24197(13) -0.02653(12) 0.0559(4) Uani 1 1 d .
C2 C 1.12409(16) 0.24747(14) -0.01758(13) 0.0596(4) Uani 1 1 d .
C3 C 1.17567(15) 0.17373(14) 0.05858(13) 0.0584(4) Uani 1 1 d .
C4 C 1.08086(14) 0.12221(12) 0.09454(12) 0.0517(4) Uani 1 1 d .
C5 C 1.08077(14) 0.03878(13) 0.16427(12) 0.0551(4) Uani 1 1 d .
H5 H 1.1531 0.0074 0.1972 0.066 Uiso 1 1 calc R
C6 C 0.97588(14) -0.00113(13) 0.18794(11) 0.0535(4) Uani 1 1 d .
C7 C 0.95576(17) -0.08482(14) 0.25459(13) 0.0629(4) Uani 1 1 d .
H7 H 1.0132 -0.1302 0.2950 0.075 Uiso 1 1 calc R
C8 C 0.83493(17) -0.08767(15) 0.24942(13) 0.0658(4) Uani 1 1 d .
H8 H 0.7959 -0.1352 0.2861 0.079 Uiso 1 1 calc R
C9 C 0.78146(15) -0.00648(15) 0.17929(13) 0.0610(4) Uani 1 1 d .
C10 C 0.65253(18) 0.0257(2) 0.14491(18) 0.0876(7) Uani 1 1 d .
H10A H 0.6460 0.1063 0.1485 0.105 Uiso 1 1 calc R
H10B H 0.6244 0.0039 0.0737 0.105 Uiso 1 1 calc R
C11 C 0.57354(16) -0.02598(17) 0.20719(15) 0.0700(5) Uani 1 1 d U
C12 C 0.5032(2) -0.1149(2) 0.1721(2) 0.1075(8) Uani 1 1 d U
H12 H 0.5063 -0.1469 0.1094 0.129 Uiso 1 1 calc R
C13 C 0.4252(3) -0.1592(3) 0.2303(4) 0.1436(15) Uani 1 1 d U
H13 H 0.3760 -0.2196 0.2066 0.172 Uiso 1 1 calc R
C14 C 0.4248(3) -0.1113(5) 0.3202(4) 0.1482(17) Uani 1 1 d U
H14 H 0.3771 -0.1420 0.3608 0.178 Uiso 1 1 calc R
C15 C 0.4893(4) -0.0222(5) 0.3543(3) 0.1605(16) Uani 1 1 d U
H15 H 0.4827 0.0117 0.4155 0.193 Uiso 1 1 calc R
C16 C 0.5656(3) 0.0194(3) 0.2984(2) 0.1152(9) Uani 1 1 d U
H16 H 0.6132 0.0803 0.3236 0.138 Uiso 1 1 calc R
C17 C 0.90571(19) 0.30371(17) -0.10022(15) 0.0742(5) Uani 1 1 d .
H17A H 0.8828 0.2617 -0.1627 0.111 Uiso 1 1 calc R
H17B H 0.9363 0.3749 -0.1148 0.111 Uiso 1 1 calc R
H17C H 0.8376 0.3145 -0.0708 0.111 Uiso 1 1 calc R
C18 C 1.1846(2) 0.32369(17) -0.07939(16) 0.0773(5) Uani 1 1 d .
H18A H 1.1406 0.3231 -0.1503 0.093 Uiso 1 1 calc R
H18B H 1.2641 0.2958 -0.0776 0.093 Uiso 1 1 calc R
C19 C 1.1931(3) 0.4423(2) -0.0399(2) 0.1025(8) Uani 1 1 d .
H19A H 1.1153 0.4682 -0.0361 0.154 Uiso 1 1 calc R
H19B H 1.2246 0.4893 -0.0857 0.154 Uiso 1 1 calc R
H19C H 1.2448 0.4448 0.0272 0.154 Uiso 1 1 calc R
C20 C 1.30447(17) 0.1502(2) 0.09926(18) 0.0811(6) Uani 1 1 d .
H20A H 1.3503 0.1852 0.0561 0.122 Uiso 1 1 calc R
H20B H 1.3176 0.0711 0.1002 0.122 Uiso 1 1 calc R
H20C H 1.3286 0.1791 0.1678 0.122 Uiso 1 1 calc R
F1 F 0.76872(9) 0.11583(10) -0.02344(8) 0.0766(3) Uani 1 1 d .
F2 F 0.81149(10) 0.23809(8) 0.10862(9) 0.0751(3) Uani 1 1 d .
N1 N 0.97367(11) 0.16846(10) 0.04117(9) 0.0505(3) Uani 1 1 d .
N2 N 0.86724(12) 0.04616(11) 0.14222(10) 0.0526(3) Uani 1 1 d .

loop_
_atom_site_aniso_label
_atom_site_aniso_U_11
_atom_site_aniso_U_22
_atom_site_aniso_U_33
_atom_site_aniso_U_23
_atom_site_aniso_U_13
_atom_site_aniso_U_12
B1 0.0540(9) 0.0536(9) 0.0522(9) 0.0009(7) 0.0103(7) 0.0021(7)
C1 0.0664(9) 0.0508(8) 0.0519(8) -0.0005(6) 0.0158(7) -0.0008(7)
C2 0.0680(10) 0.0552(9) 0.0592(9) -0.0054(7) 0.0219(8) -0.0053(7)
C3 0.0588(9) 0.0559(9) 0.0627(9) -0.0078(7) 0.0178(7) -0.0020(7)
C4 0.0541(8) 0.0506(8) 0.0502(8) -0.0047(6) 0.0111(6) 0.0026(6)
C5 0.0568(9) 0.0532(8) 0.0541(8) -0.0021(7) 0.0094(7) 0.0077(7)
C6 0.0623(9) 0.0491(8) 0.0490(8) -0.0009(6) 0.0122(7) 0.0062(7)
C7 0.0774(11) 0.0553(9) 0.0561(9) 0.0080(7) 0.0153(8) 0.0087(8)
C8 0.0778(11) 0.0621(10) 0.0614(10) 0.0092(8) 0.0237(8) -0.0017(8)
C9 0.0634(9) 0.0647(10) 0.0577(9) 0.0043(7) 0.0194(7) -0.0014(8)
C10 0.0646(11) 0.1123(17) 0.0877(14) 0.0290(12) 0.0208(10) 0.0023(11)
C11 0.0552(9) 0.0809(12) 0.0728(11) 0.0137(9) 0.0121(8) -0.0014(8)
C12 0.0904(16) 0.0878(16) 0.134(2) 0.0066(15) 0.0037(15) -0.0122(13)
C13 0.0824(18) 0.112(2) 0.218(4) 0.054(3) -0.007(2) -0.0268(16)
C14 0.084(2) 0.190(4) 0.177(4) 0.094(3) 0.042(2) 0.013(2)
C15 0.144(3) 0.243(5) 0.111(2) 0.029(3) 0.064(2) 0.009(3)
C16 0.111(2) 0.146(3) 0.0914(17) -0.0069(17) 0.0300(15) -0.0161(18)
C17 0.0811(12) 0.0704(11) 0.0690(11) 0.0179(9) 0.0124(9) 0.0030(9)
C18 0.0836(13) 0.0766(12) 0.0786(12) 0.0048(10) 0.0330(10) -0.0099(10)
C19 0.127(2) 0.0837(14) 0.0974(16) 0.0015(13) 0.0252(15) -0.0408(14)
C20 0.0581(10) 0.0875(14) 0.0988(15) 0.0012(11) 0.0202(10) -0.0018(9)
F1 0.0691(6) 0.0908(8) 0.0616(6) 0.0143(5) -0.0031(5) -0.0153(5)
F2 0.0778(7) 0.0589(6) 0.0970(8) 0.0032(5) 0.0373(6) 0.0147(5)
N1 0.0570(7) 0.0475(6) 0.0471(7) -0.0001(5) 0.0115(5) 0.0017(5)
N2 0.0563(7) 0.0533(7) 0.0490(7) 0.0020(5) 0.0133(5) 0.0014(5)

loop_
_atom_type_symbol
_atom_type_description
_atom_type_scat_dispersion_real
_atom_type_scat_dispersion_imag
_atom_type_scat_source
C C 0.0033 0.0016 'International Tables Vol C Tables 4.2.6.8 and 6.1.1.4'
H H 0.0000 0.0000 'International Tables Vol C Tables 4.2.6.8 and 6.1.1.4'
B B 0.0013 0.0007 'International Tables Vol C Tables 4.2.6.8 and 6.1.1.4'
N N 0.0061 0.0033 'International Tables Vol C Tables 4.2.6.8 and 6.1.1.4'
F F 0.0171 0.0103 'International Tables Vol C Tables 4.2.6.8 and 6.1.1.4'

loop_
_geom_angle_atom_site_label_1
_geom_angle_atom_site_label_2
_geom_angle_atom_site_label_3
_geom_angle
F1 B1 F2 109.71(14)
F1 B1 N2 110.37(13)
F2 B1 N2 110.08(13)
F1 B1 N1 110.43(13)
F2 B1 N1 109.05(13)
N2 B1 N1 107.16(13)
N1 C1 C2 110.09(15)
N1 C1 C17 122.66(16)
C2 C1 C17 127.23(16)
C3 C2 C1 107.16(14)
C3 C2 C18 128.29(17)
C1 C2 C18 124.53(17)
C2 C3 C4 106.84(15)
C2 C3 C20 128.46(16)
C4 C3 C20 124.69(16)
C5 C4 N1 120.31(14)
C5 C4 C3 131.49(15)
N1 C4 C3 108.15(14)
C4 C5 C6 122.39(15)
C4 C5 H5 118.8
C6 C5 H5 118.8
N2 C6 C7 108.33(14)
N2 C6 C5 120.02(14)
C7 C6 C5 131.64(15)
C8 C7 C6 107.13(15)
C8 C7 H7 126.4
C6 C7 H7 126.4
C7 C8 C9 107.84(15)
C7 C8 H8 126.1
C9 C8 H8 126.1
N2 C9 C8 108.76(15)
N2 C9 C10 121.25(16)
C8 C9 C10 129.99(17)
C11 C10 C9 113.83(17)
C11 C10 H10A 108.8
C9 C10 H10A 108.8
C11 C10 H10B 108.8
C9 C10 H10B 108.8
H10A C10 H10B 107.7
C16 C11 C12 118.1(2)
C16 C11 C10 120.3(2)
C12 C11 C10 121.5(2)
C11 C12 C13 120.6(3)
C11 C12 H12 119.7
C13 C12 H12 119.7
C14 C13 C12 117.5(3)
C14 C13 H13 121.2
C12 C13 H13 121.2
C13 C14 C15 123.1(4)
C13 C14 H14 118.5
C15 C14 H14 118.5
C14 C15 C16 119.0(4)
C14 C15 H15 120.5
C16 C15 H15 120.5
C11 C16 C15 121.6(3)
C11 C16 H16 119.2
C15 C16 H16 119.2
C1 C17 H17A 109.5
C1 C17 H17B 109.5
H17A C17 H17B 109.5
C1 C17 H17C 109.5
H17A C17 H17C 109.5
H17B C17 H17C 109.5
C2 C18 C19 112.49(17)
C2 C18 H18A 109.1
C19 C18 H18A 109.1
C2 C18 H18B 109.1
C19 C18 H18B 109.1
H18A C18 H18B 107.8
C18 C19 H19A 109.5
C18 C19 H19B 109.5
H19A C19 H19B 109.5
C18 C19 H19C 109.5
H19A C19 H19C 109.5
H19B C19 H19C 109.5
C3 C20 H20A 109.5
C3 C20 H20B 109.5
H20A C20 H20B 109.5
C3 C20 H20C 109.5
H20A C20 H20C 109.5
H20B C20 H20C 109.5
C1 N1 C4 107.73(13)
C1 N1 B1 127.66(13)
C4 N1 B1 124.42(12)
C9 N2 C6 107.93(13)
C9 N2 B1 127.07(14)
C6 N2 B1 124.97(13)

loop_
_geom_bond_atom_site_label_1
_geom_bond_atom_site_label_2
_geom_bond_distance
B1 F1 1.379(2)
B1 F2 1.387(2)
B1 N2 1.544(2)
B1 N1 1.551(2)
C1 N1 1.3410(19)
C1 C2 1.417(2)
C1 C17 1.485(3)
C2 C3 1.379(2)
C2 C18 1.502(2)
C3 C4 1.426(2)
C3 C20 1.488(3)
C4 C5 1.367(2)
C4 N1 1.3953(19)
C5 C6 1.398(2)
C5 H5 0.9300
C6 N2 1.385(2)
C6 C7 1.394(2)
C7 C8 1.377(3)
C7 H7 0.9300
C8 C9 1.396(3)
C8 H8 0.9300
C9 N2 1.354(2)
C9 C10 1.503(3)
C10 C11 1.496(3)
C10 H10A 0.9700
C10 H10B 0.9700
C11 C16 1.356(3)
C11 C12 1.357(3)
C12 C13 1.414(5)
C12 H12 0.9300
C13 C14 1.331(6)
C13 H13 0.9300
C14 C15 1.322(6)
C14 H14 0.9300
C15 C16 1.366(5)
C15 H15 0.9300
C16 H16 0.9300
C17 H17A 0.9600
C17 H17B 0.9600
C17 H17C 0.9600
C18 C19 1.513(3)
C18 H18A 0.9700
C18 H18B 0.9700
C19 H19A 0.9600
C19 H19B 0.9600
C19 H19C 0.9600
C20 H20A 0.9600
C20 H20B 0.9600
C20 H20C 0.9600
